data_7714123
loop_
_publ_author_name
'Geng, Zilong'
'Tang, Hong-Xin'
'Fu, Ruibiao'
'Ma, Zuju'
'Wu, Xintao'

_publ_section_title
;
 A Lithium-Scandium Sulfate with Second-Harmonic Generation Response and
 Deep-Ultraviolet Transparency
;
_journal_name_full 'Dalton Transactions'
_journal_paper_doi 10.1039/D3DT03071G
_journal_year 2023
_chemical_absolute_configuration ad
_chemical_formula_moiety 'H4 Li O10 S2 Sc'
_chemical_formula_sum 'H4 Li O10 S2 Sc'
_chemical_formula_weight 280.05
_space_group_crystal_system orthorhombic
_space_group_IT_number 19
_space_group_name_Hall 'P 2ac 2ab'
_space_group_name_H-M_alt 'P 21 21 21'
_atom_sites_solution_hydrogens difmap
_atom_sites_solution_primary dual
_audit_creation_date 2023-02-17
_audit_creation_method
;
Olex2 1.3
(compiled 2020.11.12 svn.r5f609507 for OlexSys, GUI svn.r6408)
;
_audit_update_record
;
2023-02-17 deposited with the CCDC.	2023-10-03 downloaded from the CCDC.
;
_cell_angle_alpha 90
_cell_angle_beta 90
_cell_angle_gamma 90
_cell_formula_units_Z 4
_cell_length_a 5.17110(10)
_cell_length_b 8.62070(10)
_cell_length_c 18.5151(2)
_cell_measurement_reflns_used 6566
_cell_measurement_temperature 99.99(10)
_cell_measurement_theta_max 59.8720
_cell_measurement_theta_min 4.1410
_cell_volume 825.38(2)
_computing_cell_refinement 'CrysAlisPro 1.171.41.98a (Rigaku OD, 2021)'
_computing_data_collection 'CrysAlisPro 1.171.41.98a (Rigaku OD, 2021)'
_computing_data_reduction 'CrysAlisPro 1.171.41.98a (Rigaku OD, 2021)'
_computing_molecular_graphics 'Olex2 1.3 (Dolomanov et al., 2009)'
_computing_publication_material 'Olex2 1.3 (Dolomanov et al., 2009)'
_computing_structure_refinement 'SHELXL 2018/3 (Sheldrick, 2015)'
_computing_structure_solution 'SHELXT 2018/2 (Sheldrick, 2018)'
_diffrn_ambient_environment N~2~
_diffrn_ambient_temperature 99.99(10)
_diffrn_detector 'Hybrid Pixel Array Detector'
_diffrn_detector_area_resol_mean 10.0000
_diffrn_detector_type HyPix
_diffrn_measured_fraction_theta_full 0.987
_diffrn_measured_fraction_theta_max 0.987
_diffrn_measurement_details
;
List of Runs (angles in degrees, time in seconds):

  # Type    Start    End  Width  t~exp~   \w     \q     \k     \f   Frames
#--------------------------------------------------------------------------
  1  \w      5.00 106.00   0.50    0.05    --   76.11 -19.00   0.00  202
  2  \w     40.00 104.00   0.50    0.05    --   76.11 -77.00  30.00  128
  3  \w     51.00 142.00   0.50    0.05    --   76.11  19.00-150.00  182
  4  \w    102.00 149.00   0.50    0.05    --   76.11 125.00  90.00   94
  5  \w     23.00  63.00   0.50    0.05    --   76.11 -99.00  30.00   80
  6  \w     86.00 111.00   0.50    0.05    --   76.11-125.00-150.00   50
  7  \w     23.00  87.00   0.50    0.05    --   76.11-125.00  30.00  128
  8  \w     69.00  98.00   0.50    0.05    --   76.11 -99.00  30.00   58
  9  \w    -68.00  16.00   0.50    0.05    --   -0.94 -57.00-180.00  168
 10  \w    -65.00 -34.00   0.50    0.05    --   -0.94 -57.00 -90.00   62
 11  \w    -30.00   3.00   0.50    0.05    --   -0.94 -57.00 -90.00   66
 12  \w     -8.00  33.00   0.50    0.05    --   -0.94 -99.00  60.00   82
 13  \w   -150.00-104.00   0.50    0.05    --  -77.99-125.00 150.00   92
 14  \w    -71.00  -1.00   0.50    0.05    --  -77.99  38.00 -90.00  140
 15  \w    -63.00 -34.00   0.50    0.05    --  -77.99  38.00-150.00   58
 16  \w    -95.00 -37.00   0.50    0.05    --  -77.99  57.00-150.00  116
 17  \w    -48.00 -23.00   0.50    0.05    --  -77.99 125.00-120.00   50
 18  \w    -56.00 -31.00   0.50    0.05    --  -77.99 125.00-150.00   50
 19  \w   -111.00 -58.00   0.50    0.05    --  -77.99 125.00-150.00  106
 20  \w   -101.00 -75.00   0.50    0.05    --  -77.99 125.00-120.00   52
;
_diffrn_measurement_device 'four-circle diffractometer'
_diffrn_measurement_device_type 'ROD, Synergy Custom system, HyPix'
_diffrn_measurement_method '\w scans'
_diffrn_orient_matrix_type 'CrysAlisPro convention (1999,Acta A55,543-557)'
_diffrn_orient_matrix_UB_11 0.0002093000
_diffrn_orient_matrix_UB_12 -0.1525462000
_diffrn_orient_matrix_UB_13 0.0136650000
_diffrn_orient_matrix_UB_21 -0.0565449000
_diffrn_orient_matrix_UB_22 -0.0286789000
_diffrn_orient_matrix_UB_23 -0.0693310000
_diffrn_orient_matrix_UB_31 0.2526943000
_diffrn_orient_matrix_UB_32 -0.0062662000
_diffrn_orient_matrix_UB_33 -0.0154789000
_diffrn_radiation_monochromator mirror
_diffrn_radiation_probe x-ray
_diffrn_radiation_type GaK\a
_diffrn_radiation_wavelength 1.3405
_diffrn_reflns_av_R_equivalents 0.0368
_diffrn_reflns_av_unetI/netI 0.0221
_diffrn_reflns_Laue_measured_fraction_full 0.987
_diffrn_reflns_Laue_measured_fraction_max 0.987
_diffrn_reflns_limit_h_max 6
_diffrn_reflns_limit_h_min -3
_diffrn_reflns_limit_k_max 9
_diffrn_reflns_limit_k_min -10
_diffrn_reflns_limit_l_max 20
_diffrn_reflns_limit_l_min -21
_diffrn_reflns_number 6104
_diffrn_reflns_point_group_measured_fraction_full 0.989
_diffrn_reflns_point_group_measured_fraction_max 0.989
_diffrn_reflns_theta_full 52.019
_diffrn_reflns_theta_max 52.019
_diffrn_reflns_theta_min 4.152
_diffrn_source GaK\a
_exptl_absorpt_coefficient_mu 8.584
_exptl_absorpt_correction_T_max 1.00000
_exptl_absorpt_correction_T_min 0.38910
_exptl_absorpt_correction_type multi-scan
_exptl_absorpt_process_details
;
CrysAlisPro 1.171.41.98a (Rigaku Oxford Diffraction, 2021)
Empirical absorption correction using spherical harmonics,
implemented in SCALE3 ABSPACK scaling algorithm.
;
_exptl_crystal_colour colourless
_exptl_crystal_density_diffrn 2.254
_exptl_crystal_description slice
_exptl_crystal_F_000 560
_exptl_crystal_size_max 0.2
_exptl_crystal_size_mid 0.2
_exptl_crystal_size_min 0.2
_refine_diff_density_max 0.463
_refine_diff_density_min -0.283
_refine_diff_density_rms 0.075
_refine_ls_abs_structure_details
;
 Refined as an inversion twin.
;
_refine_ls_abs_structure_Flack 0.128(19)
_refine_ls_extinction_method none
_refine_ls_goodness_of_fit_ref 1.100
_refine_ls_hydrogen_treatment constr
_refine_ls_matrix_type full
_refine_ls_number_parameters 130
_refine_ls_number_reflns 1381
_refine_ls_number_restraints 6
_refine_ls_restrained_S_all 1.102
_refine_ls_R_factor_all 0.0222
_refine_ls_R_factor_gt 0.0220
_refine_ls_shift/su_max 0.001
_refine_ls_shift/su_mean 0.000
_refine_ls_structure_factor_coef Fsqd
_refine_ls_weighting_details 'w=1/[\s^2^(Fo^2^)+(0.0368P)^2^+0.4951P] where P=(Fo^2^+2Fc^2^)/3'
_refine_ls_weighting_scheme calc
_refine_ls_wR_factor_gt 0.0597
_refine_ls_wR_factor_ref 0.0598
_reflns_Friedel_coverage 0.644
_reflns_Friedel_fraction_full 0.993
_reflns_Friedel_fraction_max 0.993
_reflns_number_gt 1360
_reflns_number_total 1381
_reflns_threshold_expression 'I > 2\s(I)'
_cod_data_source_file d3dt03071g2.cif
_cod_data_source_block zl-li_autored
_cod_database_code 7714123
_shelx_shelxl_version_number 2018/3
_chemical_oxdiff_formula 'Li Sc O N S'
_shelx_space_group_comment
;
The symmetry employed for this shelxl refinement is uniquely defined
by the following loop, which should always be used as a source of
symmetry information in preference to the above space-group names.
They are only intended as comments.
;
_reflns_odcompleteness_completeness 100.00
_reflns_odcompleteness_iscentric 1
_reflns_odcompleteness_theta 56.82
_olex2_refinement_description
;
1. Twinned data refinement
 Scales: 0.872(19)
 0.128(19)
2. Fixed Uiso
 At 1.5 times of:
  All O(H,H) groups
3. Uiso/Uaniso restraints and constraints
Uanis(S2) \\sim Ueq: with sigma of 0.001 and sigma for terminal atoms of 0.002
4.a Rotating group:
 O9(H1,H2), O10(H3,H4)
;
_olex2_submission_special_instructions 'No special instructions were received'
_oxdiff_exptl_absorpt_empirical_details
;
Empirical correction (ABSPACK) includes:
- Absorption correction using spherical harmonics
- Frame scaling
;
_oxdiff_exptl_absorpt_empirical_full_max 2.026
_oxdiff_exptl_absorpt_empirical_full_min 0.658

loop_
_space_group_symop_operation_xyz
'x, y, z'
'-x+1/2, -y, z+1/2'
'-x, y+1/2, -z+1/2'
'x+1/2, -y+1/2, -z'

loop_
_atom_site_label
_atom_site_type_symbol
_atom_site_fract_x
_atom_site_fract_y
_atom_site_fract_z
_atom_site_U_iso_or_equiv
_atom_site_adp_type
_atom_site_occupancy
_atom_site_site_symmetry_order
_atom_site_calc_flag
_atom_site_refinement_flags_posn
_atom_site_refinement_flags_adp
_atom_site_refinement_flags_occupancy
_atom_site_disorder_assembly
_atom_site_disorder_group
Li1 Li 0.4518(12) 0.5526(8) 0.7094(3) 0.0124(13) Uani 1 1 d . . . . .
Sc1 Sc 0.24034(14) 0.50341(6) 0.47637(3) 0.00640(19) Uani 1 1 d . . . . .
S1 S 0.75063(18) 0.36817(9) 0.58180(4) 0.0069(2) Uani 1 1 d . . . . .
S2 S 0.23117(17) 0.80762(9) 0.59726(4) 0.0069(2) Uani 1 1 d . U . . .
O1 O 0.2295(5) 0.7087(3) 0.53273(12) 0.0106(5) Uani 1 1 d . . . . .
O2 O 0.4317(5) 0.9282(3) 0.58716(13) 0.0096(6) Uani 1 1 d . . . . .
O3 O -0.0221(4) 0.8880(3) 0.60209(14) 0.0084(5) Uani 1 1 d . . . . .
O4 O 0.2775(5) 0.7220(3) 0.66264(13) 0.0125(5) Uani 1 1 d . . . . .
O5 O 0.5681(5) 0.4285(3) 0.52747(14) 0.0124(6) Uani 1 1 d . . . . .
O6 O 1.0161(5) 0.4014(3) 0.55686(14) 0.0106(6) Uani 1 1 d . . . . .
O7 O 0.7196(5) 0.1981(3) 0.58659(12) 0.0101(5) Uani 1 1 d . . . . .
O8 O 0.7045(5) 0.4380(3) 0.65158(13) 0.0108(5) Uani 1 1 d . . . . .
O9 O 0.6713(5) 0.6230(3) 0.78576(15) 0.0151(6) Uani 1 1 d . . . . .
H1 H 0.703548 0.721788 0.780079 0.023 Uiso 1 1 d R U . . .
H2 H 0.589552 0.618006 0.827024 0.023 Uiso 1 1 d R U . . .
O10 O 0.1631(5) 0.4249(3) 0.74473(14) 0.0135(6) Uani 1 1 d . . . . .
H3 H 0.148219 0.435417 0.791511 0.020 Uiso 1 1 d R U . . .
H4 H 0.017160 0.460655 0.727627 0.020 Uiso 1 1 d R U . . .

loop_
_atom_site_aniso_label
_atom_site_aniso_U_11
_atom_site_aniso_U_22
_atom_site_aniso_U_33
_atom_site_aniso_U_23
_atom_site_aniso_U_13
_atom_site_aniso_U_12
Li1 0.008(3) 0.011(3) 0.019(3) 0.001(3) 0.003(2) 0.001(3)
Sc1 0.0048(3) 0.0046(3) 0.0098(3) 0.0001(2) 0.0000(3) 0.0002(3)
S1 0.0055(4) 0.0051(4) 0.0100(4) 0.0005(3) 0.0005(4) 0.0000(4)
S2 0.0056(4) 0.0052(4) 0.0099(4) -0.0001(3) 0.0001(4) 0.0001(3)
O1 0.0065(12) 0.0098(11) 0.0155(12) -0.0036(9) 0.0015(12) -0.0009(12)
O2 0.0065(13) 0.0082(13) 0.0140(13) -0.0015(10) 0.0025(10) -0.0008(10)
O3 0.0039(12) 0.0079(12) 0.0135(12) -0.0010(11) 0.0007(10) 0.0013(10)
O4 0.0105(12) 0.0126(12) 0.0146(12) 0.0045(9) 0.0013(11) 0.0021(12)
O5 0.0086(13) 0.0115(14) 0.0169(13) 0.0026(12) -0.0019(11) 0.0007(10)
O6 0.0067(13) 0.0102(13) 0.0148(13) 0.0011(11) 0.0003(10) -0.0014(10)
O7 0.0088(12) 0.0061(11) 0.0154(12) 0.0001(9) -0.0009(11) 0.0001(11)
O8 0.0105(14) 0.0081(11) 0.0138(12) -0.0019(9) 0.0006(10) -0.0006(11)
O9 0.0190(15) 0.0108(12) 0.0155(13) 0.0007(11) 0.0018(11) -0.0013(11)
O10 0.0107(13) 0.0133(12) 0.0166(13) 0.0015(11) -0.0004(10) 0.0017(10)

loop_
_atom_type_symbol
_atom_type_description
_atom_type_scat_dispersion_real
_atom_type_scat_dispersion_imag
_atom_type_scat_source
H H 0.0000 0.0000 'International Tables Vol C Tables 4.2.6.8 and 6.1.1.4'
Li Li 0.0011 0.0002 'International Tables Vol C Tables 4.2.6.8 and 6.1.1.4'
O O 0.0389 0.0241 'International Tables Vol C Tables 4.2.6.8 and 6.1.1.4'
S S 0.2925 0.4295 'International Tables Vol C Tables 4.2.6.8 and 6.1.1.4'
Sc Sc 0.3700 1.2039 'International Tables Vol C Tables 4.2.6.8 and 6.1.1.4'

loop_
_geom_angle_atom_site_label_1
_geom_angle_atom_site_label_2
_geom_angle_atom_site_label_3
_geom_angle
_geom_angle_site_symmetry_1
_geom_angle_site_symmetry_3
_geom_angle_publ_flag
O4 Li1 O8 116.8(3) . . ?
O4 Li1 O10 102.7(3) . . ?
O8 Li1 O10 114.0(3) . . ?
O9 Li1 O4 111.7(3) . . ?
O9 Li1 O8 99.7(3) . . ?
O9 Li1 O10 112.5(3) . . ?
O1 Sc1 O2 91.27(10) . 4_466 ?
O1 Sc1 O3 89.04(10) . 4_566 ?
O1 Sc1 O6 89.15(10) . 1_455 ?
O1 Sc1 O7 174.39(11) . 4_456 ?
O2 Sc1 O3 86.08(10) 4_466 4_566 ?
O2 Sc1 O6 95.61(10) 4_466 1_455 ?
O2 Sc1 O7 83.14(10) 4_466 4_456 ?
O5 Sc1 O1 93.42(11) . . ?
O5 Sc1 O2 172.87(11) . 4_466 ?
O5 Sc1 O3 88.63(10) . 4_566 ?
O5 Sc1 O6 89.83(11) . 1_455 ?
O5 Sc1 O7 92.18(10) . 4_456 ?
O6 Sc1 O3 177.56(10) 1_455 4_566 ?
O6 Sc1 O7 91.12(10) 1_455 4_456 ?
O7 Sc1 O3 90.84(10) 4_456 4_566 ?
O5 S1 O6 108.27(16) . . ?
O5 S1 O7 108.76(15) . . ?
O6 S1 O7 108.19(15) . . ?
O8 S1 O5 110.95(15) . . ?
O8 S1 O6 110.61(15) . . ?
O8 S1 O7 109.99(14) . . ?
O1 S2 O2 108.00(14) . . ?
O1 S2 O3 108.35(15) . . ?
O2 S2 O3 107.34(15) . . ?
O4 S2 O1 112.85(15) . . ?
O4 S2 O2 110.49(15) . . ?
O4 S2 O3 109.63(15) . . ?
S2 O1 Sc1 155.95(16) . . ?
S2 O2 Sc1 144.36(16) . 4_566 ?
S2 O3 Sc1 132.54(16) . 4_466 ?
S2 O4 Li1 147.9(3) . . ?
S1 O5 Sc1 163.21(18) . . ?
S1 O6 Sc1 145.40(17) . 1_655 ?
S1 O7 Sc1 141.62(14) . 4_556 ?
S1 O8 Li1 144.0(3) . . ?
Li1 O9 H1 109.5 . . ?
Li1 O9 H2 110.1 . . ?
H1 O9 H2 104.2 . . ?
Li1 O10 H3 109.8 . . ?
Li1 O10 H4 109.7 . . ?
H3 O10 H4 104.3 . . ?

loop_
_geom_bond_atom_site_label_1
_geom_bond_atom_site_label_2
_geom_bond_distance
_geom_bond_site_symmetry_2
_geom_bond_publ_flag
Li1 O4 1.922(7) . ?
Li1 O8 1.956(7) . ?
Li1 O9 1.912(7) . ?
Li1 O10 1.967(7) . ?
Sc1 O1 2.056(2) . ?
Sc1 O2 2.069(3) 4_466 ?
Sc1 O3 2.121(3) 4_566 ?
Sc1 O5 2.046(3) . ?
Sc1 O6 2.083(3) 1_455 ?
Sc1 O7 2.095(2) 4_456 ?
S1 O5 1.474(3) . ?
S1 O6 1.477(3) . ?
S1 O7 1.477(2) . ?
S1 O8 1.445(2) . ?
S2 O1 1.468(2) . ?
S2 O2 1.480(3) . ?
S2 O3 1.484(2) . ?
S2 O4 1.438(2) . ?
O9 H1 0.8738 . ?
O9 H2 0.8744 . ?
O10 H3 0.8742 . ?
O10 H4 0.8746 . ?

loop_
_geom_torsion_atom_site_label_1
_geom_torsion_atom_site_label_2
_geom_torsion_atom_site_label_3
_geom_torsion_atom_site_label_4
_geom_torsion
_geom_torsion_site_symmetry_1
_geom_torsion_site_symmetry_2
_geom_torsion_site_symmetry_3
_geom_torsion_site_symmetry_4
_geom_torsion_publ_flag
O1 S2 O2 Sc1 -11.0(3) . . . 4_566 ?
O1 S2 O3 Sc1 -42.3(2) . . . 4_466 ?
O1 S2 O4 Li1 35.0(5) . . . . ?
O2 S2 O1 Sc1 128.1(4) . . . . ?
O2 S2 O3 Sc1 74.1(2) . . . 4_466 ?
O2 S2 O4 Li1 -86.0(5) . . . . ?
O3 S2 O1 Sc1 -115.9(4) . . . . ?
O3 S2 O2 Sc1 -127.6(3) . . . 4_566 ?
O3 S2 O4 Li1 155.9(5) . . . . ?
O4 S2 O1 Sc1 5.7(5) . . . . ?
O4 S2 O2 Sc1 112.9(3) . . . 4_566 ?
O4 S2 O3 Sc1 -165.82(18) . . . 4_466 ?
O5 S1 O6 Sc1 1.8(3) . . . 1_655 ?
O5 S1 O7 Sc1 58.6(3) . . . 4_556 ?
O5 S1 O8 Li1 18.0(5) . . . . ?
O6 S1 O5 Sc1 -164.6(6) . . . . ?
O6 S1 O7 Sc1 -58.8(3) . . . 4_556 ?
O6 S1 O8 Li1 138.1(4) . . . . ?
O7 S1 O5 Sc1 78.0(6) . . . . ?
O7 S1 O6 Sc1 119.5(3) . . . 1_655 ?
O7 S1 O8 Li1 -102.4(4) . . . . ?
O8 S1 O5 Sc1 -43.1(6) . . . . ?
O8 S1 O6 Sc1 -120.0(3) . . . 1_655 ?
O8 S1 O7 Sc1 -179.7(2) . . . 4_556 ?

loop_
_twin_individual_id
_twin_individual_mass_fraction_refined
1 0.872(19)
2 0.128(19)
